data_7250043
loop_
_publ_author_name
'Heydari, Neda'
'Bikas, Rahman'
'Lis, Tadeusz'

_publ_section_title
;
 Chemical CO2 fixation by a heterogenised Zn(ii)-hydrazone complex
;
_journal_issue 8
_journal_name_full 'RSC Advances'
_journal_page_first 5977
_journal_page_last 5988
_journal_paper_doi 10.1039/D4RA09026H
_journal_volume 15
_journal_year 2025
_chemical_formula_moiety 'C18 H20 N4 O5 Zn'
_chemical_formula_sum 'C18 H20 N4 O5 Zn'
_chemical_formula_weight 437.75
_space_group_crystal_system triclinic
_space_group_IT_number 2
_space_group_name_Hall '-P 1'
_space_group_name_H-M_alt 'P -1'
_atom_sites_solution_hydrogens mixed
_audit_creation_method SHELXL-2013
_audit_update_record
;
2024-12-12 deposited with the CCDC.	2025-02-10 downloaded from the CCDC.
;
_cell_angle_alpha 80.44(4)
_cell_angle_beta 78.53(4)
_cell_angle_gamma 79.74(3)
_cell_formula_units_Z 2
_cell_length_a 9.037(2)
_cell_length_b 10.049(3)
_cell_length_c 10.795(3)
_cell_measurement_reflns_used 5283
_cell_measurement_temperature 100(2)
_cell_measurement_theta_max 25
_cell_measurement_theta_min 2.8
_cell_volume 936.7(5)
_computing_cell_refinement 'CrysAlis RED; Oxford-Diffraction Poland, 2003'
_computing_data_collection 'CrysAlis CCD; Oxford-Diffraction Poland, 2003'
_computing_data_reduction 'CrysAlis RED; Oxford-Diffraction Poland, 2003'
_computing_structure_refinement 'SHELXL-2013 (Sheldrick, 2013)'
_computing_structure_solution 'SHELXS-97 (Sheldrick, 1990)'
_diffrn_ambient_temperature 100(2)
_diffrn_measured_fraction_theta_full 0.993
_diffrn_measured_fraction_theta_max 0.987
_diffrn_measurement_device_type
;
Kuma KM4 kappa-geometry diffractometer with a CCD detector
;
_diffrn_measurement_method w/
_diffrn_radiation_source 'normal-focus sealed tube'
_diffrn_radiation_type MoK\a
_diffrn_radiation_wavelength 0.71073
_diffrn_reflns_av_R_equivalents 0.0424
_diffrn_reflns_av_unetI/netI 0.0505
_diffrn_reflns_Laue_measured_fraction_full 0.993
_diffrn_reflns_Laue_measured_fraction_max 0.987
_diffrn_reflns_limit_h_max 11
_diffrn_reflns_limit_h_min -11
_diffrn_reflns_limit_k_max 11
_diffrn_reflns_limit_k_min -12
_diffrn_reflns_limit_l_max 13
_diffrn_reflns_limit_l_min -12
_diffrn_reflns_number 7344
_diffrn_reflns_point_group_measured_fraction_full 0.993
_diffrn_reflns_point_group_measured_fraction_max 0.987
_diffrn_reflns_theta_full 25.500
_diffrn_reflns_theta_max 26.556
_diffrn_reflns_theta_min 2.878
_exptl_absorpt_coefficient_mu 1.350
_exptl_absorpt_correction_T_max 0.853
_exptl_absorpt_correction_T_min 0.672
_exptl_absorpt_correction_type analytical
_exptl_absorpt_process_details
;
CrysAlisPro, Agilent Technologies,
Version 1.171.36.20 (release 27-06-2012 CrysAlis171 .NET)
(compiled Jul 11 2012,15:38:31)
Analytical numeric absorption correction using a multifaceted crystal
model based on expressions derived by R.C. Clark & J.S. Reid.
(Clark, R. C. & Reid, J. S. (1995). Acta Cryst. A51, 887-897)
;
_exptl_crystal_colour yellow
_exptl_crystal_density_diffrn 1.552
_exptl_crystal_description block
_exptl_crystal_F_000 452
_exptl_crystal_size_max 0.360
_exptl_crystal_size_mid 0.270
_exptl_crystal_size_min 0.150
_refine_diff_density_max 0.498
_refine_diff_density_min -0.850
_refine_diff_density_rms 0.120
_refine_ls_extinction_method none
_refine_ls_goodness_of_fit_ref 1.044
_refine_ls_hydrogen_treatment mixed
_refine_ls_matrix_type full
_refine_ls_number_parameters 268
_refine_ls_number_reflns 3855
_refine_ls_number_restraints 0
_refine_ls_restrained_S_all 1.044
_refine_ls_R_factor_all 0.0543
_refine_ls_R_factor_gt 0.0514
_refine_ls_shift/su_max 0.003
_refine_ls_shift/su_mean 0.000
_refine_ls_structure_factor_coef Fsqd
_refine_ls_weighting_details
;
 w=1/[\s^2^(Fo^2^)+(0.0927P)^2^+0.6169P]
 where P=(Fo^2^+2Fc^2^)/3
;
_refine_ls_weighting_scheme calc
_refine_ls_wR_factor_gt 0.1368
_refine_ls_wR_factor_ref 0.1421
_reflns_Friedel_coverage 0.000
_reflns_number_gt 3579
_reflns_number_total 3855
_reflns_threshold_expression 'I > 2\s(I)'
_cod_data_source_file d4ra09026h2.cif
_cod_data_source_block bnh4a
_cod_database_code 7250043
_shelx_space_group_comment
;
The symmetry employed for this shelxl refinement is uniquely defined
by the following loop, which should always be used as a source of
symmetry information in preference to the above space-group names.
They are only intended as comments.
;
_shelx_estimated_absorpt_t_min 0.642
_shelx_estimated_absorpt_t_max 0.823
_shelxl_version_number 2013-2

loop_
_space_group_symop_operation_xyz
'x, y, z'
'-x, -y, -z'

loop_
_atom_site_label
_atom_site_type_symbol
_atom_site_fract_x
_atom_site_fract_y
_atom_site_fract_z
_atom_site_U_iso_or_equiv
_atom_site_adp_type
_atom_site_occupancy
_atom_site_site_symmetry_order
_atom_site_calc_flag
_atom_site_refinement_flags_posn
_atom_site_refinement_flags_adp
_atom_site_refinement_flags_occupancy
_atom_site_disorder_assembly
_atom_site_disorder_group
Zn Zn 0.30385(3) 0.31960(3) 0.32454(3) 0.01661(15) Uani 1 1 d . . . . .
C1 C -0.0322(3) 0.2107(3) 0.6598(3) 0.0167(6) Uani 1 1 d . . . . .
C2 C -0.0954(3) 0.1032(3) 0.6329(3) 0.0203(6) Uani 1 1 d . . . . .
H2 H -0.0704 0.0784 0.5493 0.024 Uiso 1 1 calc R U . . .
C3 C -0.1927(3) 0.0328(3) 0.7246(3) 0.0200(6) Uani 1 1 d . . . . .
H3 H -0.2345 -0.0391 0.7034 0.024 Uiso 1 1 calc R U . . .
C4 C -0.2303(3) 0.0668(3) 0.8496(3) 0.0200(6) Uani 1 1 d . . . . .
C5 C -0.1697(4) 0.1774(3) 0.8766(3) 0.0228(6) Uani 1 1 d . . . . .
H5 H -0.1966 0.2040 0.9595 0.027 Uiso 1 1 calc R U . . .
C6 C -0.0720(3) 0.2468(3) 0.7838(3) 0.0218(6) Uani 1 1 d . . . . .
H6 H -0.0313 0.3199 0.8040 0.026 Uiso 1 1 calc R U . . .
N3 N -0.3230(3) -0.0035(3) 0.9417(3) 0.0267(6) Uani 1 1 d . . . . .
H3A H -0.358(4) 0.020(3) 1.015(4) 0.014(8) Uiso 1 1 d . . . . .
H3B H -0.367(5) -0.066(5) 0.923(4) 0.042(12) Uiso 1 1 d . . . . .
O1 O 0.1277(2) 0.2226(2) 0.45820(19) 0.0191(4) Uani 1 1 d . . . . .
C7 C 0.0784(3) 0.2725(3) 0.5592(3) 0.0170(6) Uani 1 1 d . . . . .
N1 N 0.1306(3) 0.3875(3) 0.5777(2) 0.0173(5) Uani 1 1 d . . . . .
H1 H 0.091(5) 0.421(4) 0.630(4) 0.025(11) Uiso 1 1 d . . . . .
N2 N 0.2325(3) 0.4374(2) 0.4772(2) 0.0170(5) Uani 1 1 d . . . . .
C8 C 0.2938(3) 0.5440(3) 0.4770(3) 0.0162(5) Uani 1 1 d . . . . .
C9 C 0.2653(4) 0.6263(3) 0.5851(3) 0.0206(6) Uani 1 1 d . . . . .
H9A H 0.1734 0.6939 0.5798 0.031 Uiso 1 1 calc R U . . .
H9B H 0.3530 0.6732 0.5801 0.031 Uiso 1 1 calc R U . . .
H9C H 0.2509 0.5657 0.6663 0.031 Uiso 1 1 calc R U . . .
C11 C 0.3985(3) 0.5802(3) 0.3562(3) 0.0180(6) Uani 1 1 d . . . . .
N21 N 0.4205(3) 0.4937(3) 0.2692(2) 0.0196(5) Uani 1 1 d . . . . .
C31 C 0.5132(4) 0.5188(3) 0.1580(3) 0.0219(6) Uani 1 1 d . . . . .
H31 H 0.5296 0.4558 0.0982 0.026 Uiso 1 1 calc R U . . .
C41 C 0.5869(4) 0.6334(3) 0.1257(3) 0.0258(7) Uani 1 1 d . . . . .
H41 H 0.6502 0.6501 0.0450 0.031 Uiso 1 1 calc R U . . .
C51 C 0.5647(4) 0.7222(3) 0.2155(3) 0.0258(7) Uani 1 1 d . . . . .
H51 H 0.6133 0.8014 0.1968 0.031 Uiso 1 1 calc R U . . .
C61 C 0.4713(4) 0.6953(3) 0.3328(3) 0.0214(6) Uani 1 1 d . . . . .
H61 H 0.4574 0.7542 0.3958 0.026 Uiso 1 1 calc R U . . .
O1A O 0.2238(2) 0.2970(2) 0.17516(19) 0.0198(4) Uani 1 1 d . . . . .
C1A C 0.0876(3) 0.3594(3) 0.1718(3) 0.0193(6) Uani 1 1 d . . . . .
O2A O 0.0269(3) 0.4519(2) 0.2371(2) 0.0264(5) Uani 1 1 d . . . . .
C2A C 0.0018(4) 0.3150(4) 0.0833(4) 0.0358(8) Uani 1 1 d . . . . .
H2A1 H -0.1082 0.3402 0.1112 0.054 Uiso 1 1 calc R U . . .
H2A2 H 0.0262 0.2158 0.0847 0.054 Uiso 1 1 calc R U . . .
H2A3 H 0.0317 0.3600 -0.0037 0.054 Uiso 1 1 calc R U . . .
O1B O 0.4739(2) 0.1825(2) 0.3727(2) 0.0223(5) Uani 1 1 d . . . . .
C1B C 0.5647(3) 0.1213(3) 0.2855(3) 0.0220(6) Uani 1 1 d . . . . .
O2B O 0.5515(3) 0.1399(3) 0.1716(2) 0.0341(6) Uani 1 1 d . . . . .
C2B C 0.6944(4) 0.0210(4) 0.3311(4) 0.0325(8) Uani 1 1 d . . . . .
H2B1 H 0.7538 -0.0255 0.2601 0.049 Uiso 1 1 calc R U . . .
H2B2 H 0.6531 -0.0465 0.3997 0.049 Uiso 1 1 calc R U . . .
H2B3 H 0.7605 0.0697 0.3633 0.049 Uiso 1 1 calc R U . . .

loop_
_atom_site_aniso_label
_atom_site_aniso_U_11
_atom_site_aniso_U_22
_atom_site_aniso_U_33
_atom_site_aniso_U_23
_atom_site_aniso_U_13
_atom_site_aniso_U_12
Zn 0.0181(2) 0.0177(2) 0.0157(2) -0.00338(14) -0.00400(14) -0.00500(14)
C1 0.0154(13) 0.0153(13) 0.0200(14) -0.0031(10) -0.0047(11) -0.0014(10)
C2 0.0210(15) 0.0194(14) 0.0220(15) -0.0066(11) -0.0041(12) -0.0036(11)
C3 0.0221(15) 0.0177(14) 0.0233(15) -0.0058(11) -0.0051(12) -0.0073(11)
C4 0.0173(14) 0.0227(14) 0.0201(15) -0.0019(11) -0.0027(11) -0.0049(11)
C5 0.0263(16) 0.0269(16) 0.0175(14) -0.0064(11) -0.0022(12) -0.0087(13)
C6 0.0234(15) 0.0229(14) 0.0225(15) -0.0060(12) -0.0048(12) -0.0087(12)
N3 0.0308(16) 0.0264(14) 0.0240(15) -0.0064(11) 0.0053(12) -0.0155(12)
O1 0.0226(11) 0.0200(10) 0.0163(10) -0.0056(8) -0.0012(8) -0.0072(8)
C7 0.0154(13) 0.0189(14) 0.0182(14) -0.0009(11) -0.0078(11) -0.0027(11)
N1 0.0197(13) 0.0184(12) 0.0147(12) -0.0045(10) 0.0000(10) -0.0063(10)
N2 0.0161(12) 0.0196(12) 0.0157(12) -0.0001(9) -0.0036(9) -0.0046(9)
C8 0.0175(14) 0.0179(13) 0.0154(13) -0.0028(10) -0.0057(11) -0.0044(11)
C9 0.0219(15) 0.0207(14) 0.0220(15) -0.0062(12) -0.0050(12) -0.0061(12)
C11 0.0155(13) 0.0228(14) 0.0170(14) -0.0014(11) -0.0064(11) -0.0039(11)
N21 0.0193(12) 0.0223(13) 0.0187(12) -0.0013(10) -0.0075(10) -0.0037(10)
C31 0.0237(15) 0.0279(16) 0.0152(14) -0.0023(11) -0.0042(11) -0.0067(12)
C41 0.0249(16) 0.0301(16) 0.0217(16) 0.0000(12) -0.0016(12) -0.0080(13)
C51 0.0306(17) 0.0227(15) 0.0266(16) -0.0004(12) -0.0063(13) -0.0115(13)
C61 0.0236(16) 0.0196(14) 0.0231(15) -0.0050(11) -0.0043(12) -0.0061(12)
O1A 0.0193(10) 0.0238(10) 0.0187(10) -0.0047(8) -0.0056(8) -0.0053(8)
C1A 0.0209(14) 0.0205(14) 0.0176(14) -0.0012(11) -0.0018(11) -0.0092(11)
O2A 0.0304(12) 0.0215(11) 0.0263(12) -0.0068(9) 0.0016(9) -0.0053(9)
C2A 0.0296(19) 0.044(2) 0.041(2) -0.0127(16) -0.0212(16) -0.0012(16)
O1B 0.0216(11) 0.0220(10) 0.0235(11) -0.0045(8) -0.0050(8) -0.0014(8)
C1B 0.0208(15) 0.0195(14) 0.0280(16) -0.0034(12) -0.0055(12) -0.0074(12)
O2B 0.0281(13) 0.0493(15) 0.0240(12) -0.0112(11) -0.0064(10) 0.0046(11)
C2B 0.0293(18) 0.0274(17) 0.044(2) -0.0120(15) -0.0166(15) 0.0063(14)

loop_
_atom_type_symbol
_atom_type_description
_atom_type_scat_dispersion_real
_atom_type_scat_dispersion_imag
_atom_type_scat_source
C C 0.0033 0.0016 'International Tables Vol C Tables 4.2.6.8 and 6.1.1.4'
H H 0.0000 0.0000 'International Tables Vol C Tables 4.2.6.8 and 6.1.1.4'
N N 0.0061 0.0033 'International Tables Vol C Tables 4.2.6.8 and 6.1.1.4'
O O 0.0106 0.0060 'International Tables Vol C Tables 4.2.6.8 and 6.1.1.4'
Zn Zn 0.2839 1.4301 'International Tables Vol C Tables 4.2.6.8 and 6.1.1.4'

loop_
_geom_angle_atom_site_label_1
_geom_angle_atom_site_label_2
_geom_angle_atom_site_label_3
_geom_angle
_geom_angle_site_symmetry_1
_geom_angle_site_symmetry_3
_geom_angle_publ_flag
O1A Zn O1B 116.97(9) . . ?
O1A Zn N2 136.36(9) . . ?
O1B Zn N2 105.63(9) . . ?
O1A Zn N21 106.11(9) . . ?
O1B Zn N21 99.12(9) . . ?
N2 Zn N21 74.51(10) . . ?
O1A Zn O1 93.43(9) . . ?
O1B Zn O1 94.93(9) . . ?
N2 Zn O1 73.15(9) . . ?
N21 Zn O1 147.15(9) . . ?
C2 C1 C6 118.2(3) . . ?
C2 C1 C7 117.7(3) . . ?
C6 C1 C7 124.0(3) . . ?
C3 C2 C1 121.7(3) . . ?
C3 C2 H2 119.1 . . ?
C1 C2 H2 119.1 . . ?
C2 C3 C4 120.2(3) . . ?
C2 C3 H3 119.9 . . ?
C4 C3 H3 119.9 . . ?
N3 C4 C3 121.0(3) . . ?
N3 C4 C5 120.7(3) . . ?
C3 C4 C5 118.3(3) . . ?
C6 C5 C4 120.8(3) . . ?
C6 C5 H5 119.6 . . ?
C4 C5 H5 119.6 . . ?
C5 C6 C1 120.7(3) . . ?
C5 C6 H6 119.7 . . ?
C1 C6 H6 119.7 . . ?
C4 N3 H3A 124(2) . . ?
C4 N3 H3B 120(3) . . ?
H3A N3 H3B 115(4) . . ?
C7 O1 Zn 116.30(18) . . ?
O1 C7 N1 119.5(3) . . ?
O1 C7 C1 121.3(3) . . ?
N1 C7 C1 119.1(3) . . ?
N2 N1 C7 114.2(2) . . ?
N2 N1 H1 127(3) . . ?
C7 N1 H1 117(3) . . ?
C8 N2 N1 123.1(2) . . ?
C8 N2 Zn 120.2(2) . . ?
N1 N2 Zn 116.42(18) . . ?
N2 C8 C11 113.3(2) . . ?
N2 C8 C9 125.1(3) . . ?
C11 C8 C9 121.6(3) . . ?
C8 C9 H9A 109.5 . . ?
C8 C9 H9B 109.5 . . ?
H9A C9 H9B 109.5 . . ?
C8 C9 H9C 109.5 . . ?
H9A C9 H9C 109.5 . . ?
H9B C9 H9C 109.5 . . ?
N21 C11 C61 121.3(3) . . ?
N21 C11 C8 115.7(3) . . ?
C61 C11 C8 123.0(3) . . ?
C31 N21 C11 119.5(3) . . ?
C31 N21 Zn 124.7(2) . . ?
C11 N21 Zn 115.9(2) . . ?
N21 C31 C41 122.8(3) . . ?
N21 C31 H31 118.6 . . ?
C41 C31 H31 118.6 . . ?
C51 C41 C31 117.7(3) . . ?
C51 C41 H41 121.1 . . ?
C31 C41 H41 121.1 . . ?
C41 C51 C61 119.9(3) . . ?
C41 C51 H51 120.0 . . ?
C61 C51 H51 120.0 . . ?
C51 C61 C11 118.7(3) . . ?
C51 C61 H61 120.6 . . ?
C11 C61 H61 120.6 . . ?
C1A O1A Zn 113.73(19) . . ?
O2A C1A O1A 123.0(3) . . ?
O2A C1A C2A 120.5(3) . . ?
O1A C1A C2A 116.5(3) . . ?
C1A C2A H2A1 109.5 . . ?
C1A C2A H2A2 109.5 . . ?
H2A1 C2A H2A2 109.5 . . ?
C1A C2A H2A3 109.5 . . ?
H2A1 C2A H2A3 109.5 . . ?
H2A2 C2A H2A3 109.5 . . ?
C1B O1B Zn 118.71(19) . . ?
O2B C1B O1B 124.7(3) . . ?
O2B C1B C2B 120.5(3) . . ?
O1B C1B C2B 114.8(3) . . ?
C1B C2B H2B1 109.5 . . ?
C1B C2B H2B2 109.5 . . ?
H2B1 C2B H2B2 109.5 . . ?
C1B C2B H2B3 109.5 . . ?
H2B1 C2B H2B3 109.5 . . ?
H2B2 C2B H2B3 109.5 . . ?

loop_
_geom_bond_atom_site_label_1
_geom_bond_atom_site_label_2
_geom_bond_distance
_geom_bond_site_symmetry_2
_geom_bond_publ_flag
Zn O1A 1.954(2) . ?
Zn O1B 1.963(2) . ?
Zn N2 2.118(3) . ?
Zn N21 2.142(3) . ?
Zn O1 2.177(2) . ?
C1 C2 1.402(4) . ?
C1 C6 1.405(4) . ?
C1 C7 1.459(4) . ?
C2 C3 1.377(4) . ?
C2 H2 0.9500 . ?
C3 C4 1.408(4) . ?
C3 H3 0.9500 . ?
C4 N3 1.355(4) . ?
C4 C5 1.416(4) . ?
C5 C6 1.380(5) . ?
C5 H5 0.9500 . ?
C6 H6 0.9500 . ?
N3 H3A 0.85(4) . ?
N3 H3B 0.87(5) . ?
O1 C7 1.244(4) . ?
C7 N1 1.380(4) . ?
N1 N2 1.365(4) . ?
N1 H1 0.71(4) . ?
N2 C8 1.290(4) . ?
C8 C11 1.484(4) . ?
C8 C9 1.496(4) . ?
C9 H9A 0.9800 . ?
C9 H9B 0.9800 . ?
C9 H9C 0.9800 . ?
C11 N21 1.346(4) . ?
C11 C61 1.394(4) . ?
N21 C31 1.335(4) . ?
C31 C41 1.392(4) . ?
C31 H31 0.9500 . ?
C41 C51 1.386(5) . ?
C41 H41 0.9500 . ?
C51 C61 1.390(5) . ?
C51 H51 0.9500 . ?
C61 H61 0.9500 . ?
O1A C1A 1.282(4) . ?
C1A O2A 1.243(4) . ?
C1A C2A 1.508(4) . ?
C2A H2A1 0.9800 . ?
C2A H2A2 0.9800 . ?
C2A H2A3 0.9800 . ?
O1B C1B 1.282(4) . ?
C1B O2B 1.240(4) . ?
C1B C2B 1.509(4) . ?
C2B H2B1 0.9800 . ?
C2B H2B2 0.9800 . ?
C2B H2B3 0.9800 . ?

loop_
_geom_hbond_atom_site_label_D
_geom_hbond_atom_site_label_H
_geom_hbond_atom_site_label_A
_geom_hbond_distance_DH
_geom_hbond_distance_HA
_geom_hbond_distance_DA
_geom_hbond_angle_DHA
_geom_hbond_site_symmetry_A
N3 H3A O2B 0.85(4) 2.18(4) 3.001(4) 164(3) 1_456
N3 H3B O2B 0.87(5) 2.39(4) 3.195(4) 153(4) 2_556
N1 H1 O2A 0.71(4) 2.08(4) 2.784(4) 171(4) 2_566
C41 H41 O1A 0.95 2.44 3.380(4) 171.2 2_665

loop_
_geom_torsion_atom_site_label_1
_geom_torsion_atom_site_label_2
_geom_torsion_atom_site_label_3
_geom_torsion_atom_site_label_4
_geom_torsion
_geom_torsion_site_symmetry_1
_geom_torsion_site_symmetry_2
_geom_torsion_site_symmetry_3
_geom_torsion_site_symmetry_4
_geom_torsion_publ_flag
C6 C1 C2 C3 -0.7(4) . . . . ?
C7 C1 C2 C3 175.5(3) . . . . ?
C1 C2 C3 C4 -0.6(5) . . . . ?
C2 C3 C4 N3 -178.4(3) . . . . ?
C2 C3 C4 C5 2.0(4) . . . . ?
N3 C4 C5 C6 178.3(3) . . . . ?
C3 C4 C5 C6 -2.2(4) . . . . ?
C4 C5 C6 C1 0.9(5) . . . . ?
C2 C1 C6 C5 0.5(4) . . . . ?
C7 C1 C6 C5 -175.5(3) . . . . ?
Zn O1 C7 N1 3.3(3) . . . . ?
Zn O1 C7 C1 -175.82(19) . . . . ?
C2 C1 C7 O1 -7.6(4) . . . . ?
C6 C1 C7 O1 168.4(3) . . . . ?
C2 C1 C7 N1 173.3(2) . . . . ?
C6 C1 C7 N1 -10.7(4) . . . . ?
O1 C7 N1 N2 1.5(4) . . . . ?
C1 C7 N1 N2 -179.4(2) . . . . ?
C7 N1 N2 C8 -179.9(2) . . . . ?
C7 N1 N2 Zn -5.6(3) . . . . ?
N1 N2 C8 C11 -178.8(2) . . . . ?
Zn N2 C8 C11 7.1(3) . . . . ?
N1 N2 C8 C9 1.0(4) . . . . ?
Zn N2 C8 C9 -173.1(2) . . . . ?
N2 C8 C11 N21 -3.6(4) . . . . ?
C9 C8 C11 N21 176.6(2) . . . . ?
N2 C8 C11 C61 176.8(3) . . . . ?
C9 C8 C11 C61 -3.0(4) . . . . ?
C61 C11 N21 C31 -0.4(4) . . . . ?
C8 C11 N21 C31 -179.9(2) . . . . ?
C61 C11 N21 Zn 178.3(2) . . . . ?
C8 C11 N21 Zn -1.3(3) . . . . ?
C11 N21 C31 C41 -1.4(4) . . . . ?
Zn N21 C31 C41 180.0(2) . . . . ?
N21 C31 C41 C51 1.7(5) . . . . ?
C31 C41 C51 C61 -0.1(5) . . . . ?
C41 C51 C61 C11 -1.6(5) . . . . ?
N21 C11 C61 C51 1.9(4) . . . . ?
C8 C11 C61 C51 -178.6(3) . . . . ?
Zn O1A C1A O2A 17.3(4) . . . . ?
Zn O1A C1A C2A -162.7(2) . . . . ?
Zn O1B C1B O2B -1.8(4) . . . . ?
Zn O1B C1B C2B 178.2(2) . . . . ?
